data_7056537
loop_
_publ_author_name
'Zhu, Zhao-Xia'
'Cai, Li-Zheng'
'Deng, Xiao-Wei'
'Zhou, Yanling'
'Yao, Min-Xia'

_publ_section_title
;
 Synthesis, structures and magnetism of heterotrimetallic Ni-Cu-Ln
 complexes based on a dicompartmental imine-oxime ligand
;
_journal_name_full 'New J. Chem.'
_journal_paper_doi 10.1039/C7NJ01955F
_journal_year 2017
_chemical_formula_sum 'C172 H170 Cu2 Ho2 N8 Ni2 O34'
_chemical_formula_weight 3467.51
_space_group_crystal_system monoclinic
_space_group_IT_number 14
_space_group_name_Hall '-P 2yn'
_space_group_name_H-M_alt 'P 1 21/n 1'
_symmetry_space_group_name_Hall '-P 2yn'
_symmetry_space_group_name_H-M 'P 1 21/n 1'
_atom_sites_solution_hydrogens mixed
_audit_creation_method SHELXL-2014/7
_audit_update_record
;
2017-08-18 deposited with the CCDC.
2017-08-22 downloaded from the CCDC.
;
_cell_angle_alpha 90
_cell_angle_beta 103.845(3)
_cell_angle_gamma 90
_cell_formula_units_Z 2
_cell_length_a 17.2892(7)
_cell_length_b 21.8955(10)
_cell_length_c 21.2964(8)
_cell_measurement_reflns_used 8556
_cell_measurement_temperature 173(2)
_cell_measurement_theta_max 25.01
_cell_measurement_theta_min 3.03
_cell_volume 7827.6(6)
_computing_cell_refinement 'Bruker SMART'
_computing_data_collection 'Bruker SMART'
_computing_data_reduction 'Bruker SAINT'
_computing_molecular_graphics 'Bruker SHELXTL'
_computing_publication_material 'Bruker SHELXTL'
_computing_structure_refinement 'SHELXL-2014/7 (Sheldrick, 2014)'
_computing_structure_solution 'Bruker SHELXTL'
_diffrn_ambient_temperature 173(2)
_diffrn_measured_fraction_theta_full 0.984
_diffrn_measured_fraction_theta_max 0.980
_diffrn_measurement_device_type 'CCD area detector'
_diffrn_measurement_method 'phi and omega scans'
_diffrn_radiation_type MoK\a
_diffrn_radiation_wavelength 0.71073
_diffrn_reflns_av_R_equivalents 0.0599
_diffrn_reflns_av_unetI/netI 0.0745
_diffrn_reflns_Laue_measured_fraction_full 0.984
_diffrn_reflns_Laue_measured_fraction_max 0.980
_diffrn_reflns_limit_h_max 20
_diffrn_reflns_limit_h_min -20
_diffrn_reflns_limit_k_max 26
_diffrn_reflns_limit_k_min -25
_diffrn_reflns_limit_l_max 23
_diffrn_reflns_limit_l_min -25
_diffrn_reflns_number 36039
_diffrn_reflns_point_group_measured_fraction_full 0.984
_diffrn_reflns_point_group_measured_fraction_max 0.980
_diffrn_reflns_theta_full 25.242
_diffrn_reflns_theta_max 25.417
_diffrn_reflns_theta_min 2.960
_exptl_absorpt_coefficient_mu 1.580
_exptl_absorpt_correction_T_max 0.7452
_exptl_absorpt_correction_T_min 0.6551
_exptl_absorpt_correction_type multi-scan
_exptl_absorpt_process_details 'SADABS (Bruker, 2013)'
_exptl_crystal_colour 'yellow brown'
_exptl_crystal_density_diffrn 1.471
_exptl_crystal_description prismatic
_exptl_crystal_F_000 3556
_exptl_crystal_size_max 0.230
_exptl_crystal_size_mid 0.190
_exptl_crystal_size_min 0.140
_refine_diff_density_max 2.797
_refine_diff_density_min -2.024
_refine_diff_density_rms 0.122
_refine_ls_extinction_method none
_refine_ls_goodness_of_fit_ref 1.102
_refine_ls_hydrogen_treatment constr
_refine_ls_matrix_type full
_refine_ls_number_parameters 998
_refine_ls_number_reflns 14151
_refine_ls_number_restraints 23
_refine_ls_restrained_S_all 1.108
_refine_ls_R_factor_all 0.1159
_refine_ls_R_factor_gt 0.0597
_refine_ls_shift/su_max 0.001
_refine_ls_shift/su_mean 0.000
_refine_ls_structure_factor_coef Fsqd
_refine_ls_weighting_details 'w=1/[\s^2^(Fo^2^)+(0.0858P)^2^] where P=(Fo^2^+2Fc^2^)/3'
_refine_ls_weighting_scheme calc
_refine_ls_wR_factor_gt 0.1480
_refine_ls_wR_factor_ref 0.1687
_reflns_Friedel_coverage 0.000
_reflns_number_gt 8816
_reflns_number_total 14151
_reflns_threshold_expression 'I > 2\s(I)'
_cod_data_source_file c7nj01955f2.cif
_cod_data_source_block 4
_cod_database_code 7056537
_shelx_shelxl_version_number 2014/7
_shelx_space_group_comment
;
The symmetry employed for this shelxl refinement is uniquely defined
by the following loop, which should always be used as a source of
symmetry information in preference to the above space-group names.
They are only intended as comments.
;
_shelx_estimated_absorpt_t_min 0.713
_shelx_estimated_absorpt_t_max 0.809

loop_
_space_group_symop_operation_xyz
'x, y, z'
'-x+1/2, y+1/2, -z+1/2'
'-x, -y, -z'
'x-1/2, -y-1/2, z-1/2'

loop_
_atom_site_label
_atom_site_type_symbol
_atom_site_fract_x
_atom_site_fract_y
_atom_site_fract_z
_atom_site_U_iso_or_equiv
_atom_site_adp_type
_atom_site_occupancy
_atom_site_site_symmetry_order
_atom_site_calc_flag
_atom_site_refinement_flags_posn
_atom_site_refinement_flags_adp
Cu1 Cu 0.57115(4) 0.99224(4) 0.06989(4) 0.0349(2) Uani 1 1 d . .
Ni1 Ni 0.42001(5) 0.97803(4) 0.12144(4) 0.0386(2) Uani 1 1 d . .
O1 O 0.7089(3) 1.0550(2) 0.0470(3) 0.0571(14) Uani 1 1 d . .
H1 H 0.6982 1.0278 0.0184 0.086 Uiso 1 1 d R U
O2 O 0.5167(2) 1.0336(2) 0.1290(2) 0.0395(11) Uani 1 1 d . .
O3 O 0.4841(2) 0.9346(2) 0.0670(2) 0.0368(10) Uani 1 1 d . .
O4 O 0.6462(2) 0.9791(2) -0.0373(2) 0.0372(10) Uani 1 1 d . .
O13 O 0.4868(5) 0.9248(3) 0.2010(3) 0.101(3) Uani 1 1 d . .
H13 H 0.5149 0.9013 0.1834 0.152 Uiso 1 1 d R U
O14 O 0.6675(4) 0.9351(3) 0.1497(3) 0.094(2) Uani 1 1 d . U
H14 H 0.6937 0.9579 0.1788 0.142 Uiso 1 1 d R U
N1 N 0.6482(3) 1.0581(3) 0.0788(3) 0.0404(14) Uani 1 1 d . .
N2 N 0.3749(3) 1.0323(3) 0.1790(3) 0.0446(15) Uani 1 1 d . .
N3 N 0.3397(4) 0.9098(3) 0.1105(3) 0.0526(17) Uani 1 1 d . .
N4 N 0.5994(3) 0.9496(2) -0.0017(2) 0.0322(12) Uani 1 1 d . .
C1 C 0.6535(4) 1.1060(4) 0.1159(4) 0.0517(19) Uani 1 1 d . .
H1A H 0.6974 1.1324 0.1176 0.062 Uiso 1 1 calc R U
C2 C 0.5993(4) 1.1225(3) 0.1545(3) 0.0458(18) Uani 1 1 d . .
C3 C 0.6134(5) 1.1793(4) 0.1854(4) 0.058(2) Uani 1 1 d . .
H3 H 0.6595 1.2017 0.1828 0.069 Uiso 1 1 calc R U
C4 C 0.5616(6) 1.2039(4) 0.2199(4) 0.062(2) Uani 1 1 d . .
C5 C 0.4935(5) 1.1709(4) 0.2215(4) 0.053(2) Uani 1 1 d . .
H5 H 0.4561 1.1879 0.2428 0.063 Uiso 1 1 calc R U
C6 C 0.4780(4) 1.1126(3) 0.1921(3) 0.0431(17) Uani 1 1 d . .
C7 C 0.5308(4) 1.0875(3) 0.1580(3) 0.0430(17) Uani 1 1 d . .
C8 C 0.4051(4) 1.0839(4) 0.2006(3) 0.0462(18) Uani 1 1 d . .
H8 H 0.3760 1.1065 0.2253 0.055 Uiso 1 1 calc R U
C9 C 0.3009(5) 1.0144(4) 0.1974(4) 0.066(2) Uani 1 1 d . .
H9A H 0.2743 1.0515 0.2086 0.080 Uiso 1 1 calc R U
H9B H 0.3145 0.9881 0.2363 0.080 Uiso 1 1 calc R U
C10 C 0.2446(6) 0.9810(5) 0.1442(6) 0.086(3) Uani 1 1 d . .
H10A H 0.2415 1.0030 0.1031 0.103 Uiso 1 1 calc R U
H10B H 0.1908 0.9819 0.1529 0.103 Uiso 1 1 calc R U
C11 C 0.2673(5) 0.9142(4) 0.1356(5) 0.076(3) Uani 1 1 d . .
H11A H 0.2766 0.8929 0.1778 0.092 Uiso 1 1 calc R U
H11B H 0.2226 0.8935 0.1053 0.092 Uiso 1 1 calc R U
C12 C 0.3482(5) 0.8595(4) 0.0834(4) 0.059(2) Uani 1 1 d . .
H12 H 0.3082 0.8297 0.0833 0.071 Uiso 1 1 calc R U
C13 C 0.4117(4) 0.8410(3) 0.0521(4) 0.0470(19) Uani 1 1 d . .
C14 C 0.4024(5) 0.7824(3) 0.0247(4) 0.061(2) Uani 1 1 d . .
H14A H 0.3611 0.7569 0.0321 0.074 Uiso 1 1 calc R U
C15 C 0.4512(4) 0.7609(3) -0.0125(5) 0.060(2) Uani 1 1 d . U
C16 C 0.5092(4) 0.7989(3) -0.0246(4) 0.0497(19) Uani 1 1 d . .
H16 H 0.5413 0.7851 -0.0523 0.060 Uiso 1 1 calc R U
C17 C 0.5225(4) 0.8574(3) 0.0027(3) 0.0346(15) Uani 1 1 d . .
C18 C 0.4732(4) 0.8795(3) 0.0423(3) 0.0349(15) Uani 1 1 d . .
C19 C 0.5798(3) 0.8944(3) -0.0197(3) 0.0331(15) Uani 1 1 d . .
H19 H 0.6051 0.8765 -0.0502 0.040 Uiso 1 1 calc R U
C20 C 0.5794(6) 1.2653(4) 0.2543(5) 0.084(3) Uani 1 1 d . .
H20A H 0.5294 1.2876 0.2514 0.126 Uiso 1 1 calc R U
H20B H 0.6144 1.2894 0.2338 0.126 Uiso 1 1 calc R U
H20C H 0.6057 1.2585 0.2999 0.126 Uiso 1 1 calc R U
C21 C 0.4384(6) 0.6980(4) -0.0432(5) 0.090(3) Uani 1 1 d . U
H21A H 0.4623 0.6671 -0.0111 0.134 Uiso 1 1 calc R U
H21B H 0.4635 0.6961 -0.0798 0.134 Uiso 1 1 calc R U
H21C H 0.3812 0.6901 -0.0584 0.134 Uiso 1 1 calc R U
C82 C 0.5235(6) 0.9409(5) 0.2606(4) 0.088(3) Uani 1 1 d . .
H82A H 0.5378 0.9842 0.2614 0.132 Uiso 1 1 calc R U
H82B H 0.5719 0.9163 0.2752 0.132 Uiso 1 1 calc R U
H82C H 0.4879 0.9340 0.2895 0.132 Uiso 1 1 calc R U
C83 C 0.7222(9) 0.8973(6) 0.1242(8) 0.171(6) Uani 1 1 d . U
H83A H 0.7662 0.8841 0.1597 0.256 Uiso 1 1 calc R U
H83B H 0.7434 0.9209 0.0929 0.256 Uiso 1 1 calc R U
H83C H 0.6938 0.8614 0.1027 0.256 Uiso 1 1 calc R U
Ho1 Ho 0.27019(2) 0.69087(2) 0.18212(2) 0.04083(12) Uani 1 1 d . .
O5 O 0.2214(3) 0.6917(2) 0.2751(2) 0.0426(11) Uani 1 1 d . .
O6 O 0.3633(3) 0.6381(2) 0.2654(2) 0.0501(13) Uani 1 1 d . .
O7 O 0.3240(3) 0.7781(2) 0.2352(2) 0.0526(13) Uani 1 1 d . .
O8 O 0.3957(3) 0.7077(3) 0.1586(2) 0.0552(14) Uani 1 1 d . .
O9 O 0.1530(3) 0.6325(2) 0.1589(2) 0.0428(11) Uani 1 1 d . .
O10 O 0.2974(2) 0.5983(2) 0.1392(2) 0.0467(12) Uani 1 1 d . .
O11 O 0.1699(3) 0.7652(2) 0.1559(2) 0.0480(13) Uani 1 1 d . .
O12 O 0.2415(3) 0.7054(2) 0.0702(2) 0.0417(12) Uani 1 1 d . .
C22 C 0.1604(4) 0.7780(4) 0.3449(5) 0.059(2) Uani 1 1 d . .
H22 H 0.1456 0.7804 0.2990 0.070 Uiso 1 1 calc R U
C23 C 0.1245(5) 0.8168(4) 0.3811(7) 0.086(4) Uani 1 1 d . .
H23 H 0.0849 0.8449 0.3601 0.104 Uiso 1 1 calc R U
C24 C 0.1469(7) 0.8141(6) 0.4481(7) 0.106(5) Uani 1 1 d . .
H24 H 0.1244 0.8416 0.4733 0.127 Uiso 1 1 calc R U
C25 C 0.2006(7) 0.7726(6) 0.4770(6) 0.098(4) Uani 1 1 d . .
H25 H 0.2150 0.7704 0.5229 0.118 Uiso 1 1 calc R U
C26 C 0.2357(5) 0.7324(5) 0.4413(4) 0.068(3) Uani 1 1 d . .
H26 H 0.2724 0.7026 0.4628 0.081 Uiso 1 1 calc R U
C27 C 0.2170(4) 0.7361(4) 0.3742(4) 0.0484(19) Uani 1 1 d . .
C28 C 0.2580(4) 0.6983(3) 0.3334(3) 0.0453(18) Uani 1 1 d . .
C29 C 0.3338(4) 0.6745(3) 0.3612(3) 0.0431(17) Uani 1 1 d . .
H29 H 0.3548 0.6798 0.4064 0.052 Uiso 1 1 calc R U
C30 C 0.3800(4) 0.6435(3) 0.3262(3) 0.0446(17) Uani 1 1 d . .
C31 C 0.4562(4) 0.6150(3) 0.3629(4) 0.0475(18) Uani 1 1 d . .
C32 C 0.4652(5) 0.5931(4) 0.4261(4) 0.057(2) Uani 1 1 d . .
H32 H 0.4223 0.5958 0.4467 0.068 Uiso 1 1 calc R U
C33 C 0.5368(5) 0.5675(4) 0.4581(4) 0.068(2) Uani 1 1 d . .
H33 H 0.5421 0.5527 0.5009 0.082 Uiso 1 1 calc R U
C34 C 0.6002(5) 0.5625(4) 0.4307(5) 0.065(2) Uani 1 1 d . .
H34 H 0.6489 0.5450 0.4540 0.078 Uiso 1 1 calc R U
C35 C 0.5917(5) 0.5835(4) 0.3682(5) 0.065(2) Uani 1 1 d . .
H35 H 0.6349 0.5800 0.3480 0.078 Uiso 1 1 calc R U
C36 C 0.5212(4) 0.6094(4) 0.3348(4) 0.056(2) Uani 1 1 d . .
H36 H 0.5165 0.6237 0.2919 0.068 Uiso 1 1 calc R U
C37 C 0.3377(4) 0.8521(4) 0.3403(4) 0.053(2) Uani 1 1 d . .
H37 H 0.2903 0.8552 0.3070 0.064 Uiso 1 1 calc R U
C38 C 0.3405(5) 0.8762(4) 0.4010(4) 0.067(2) Uani 1 1 d . .
H38 H 0.2944 0.8946 0.4096 0.080 Uiso 1 1 calc R U
C39 C 0.4085(5) 0.8737(4) 0.4480(4) 0.060(2) Uani 1 1 d . .
H39 H 0.4099 0.8908 0.4892 0.072 Uiso 1 1 calc R U
C40 C 0.4761(5) 0.8466(4) 0.4370(4) 0.058(2) Uani 1 1 d . .
H40 H 0.5237 0.8455 0.4702 0.070 Uiso 1 1 calc R U
C41 C 0.4739(4) 0.8212(3) 0.3774(3) 0.0483(18) Uani 1 1 d . .
H41 H 0.5201 0.8021 0.3697 0.058 Uiso 1 1 calc R U
C42 C 0.4043(4) 0.8233(3) 0.3284(3) 0.0426(17) Uani 1 1 d . .
C43 C 0.3949(4) 0.7907(4) 0.2647(3) 0.0467(19) Uani 1 1 d . .
C44 C 0.4619(4) 0.7761(4) 0.2410(4) 0.052(2) Uani 1 1 d . .
H44 H 0.5116 0.7945 0.2603 0.063 Uiso 1 1 calc R U
C45 C 0.4571(4) 0.7354(4) 0.1897(3) 0.0478(19) Uani 1 1 d . .
C46 C 0.5336(4) 0.7202(4) 0.1714(3) 0.0476(19) Uani 1 1 d . .
C47 C 0.5925(4) 0.7624(4) 0.1699(3) 0.056(2) Uani 1 1 d . .
H47 H 0.5840 0.8043 0.1772 0.067 Uiso 1 1 calc R U
C48 C 0.6634(5) 0.7439(5) 0.1578(4) 0.067(3) Uani 1 1 d . .
H48 H 0.7034 0.7736 0.1573 0.081 Uiso 1 1 calc R U
C49 C 0.6779(5) 0.6842(5) 0.1464(4) 0.072(3) Uani 1 1 d . .
H49 H 0.7270 0.6725 0.1372 0.087 Uiso 1 1 calc R U
C50 C 0.6202(5) 0.6406(5) 0.1484(4) 0.070(3) Uani 1 1 d . .
H50 H 0.6305 0.5987 0.1424 0.085 Uiso 1 1 calc R U
C51 C 0.5470(5) 0.6585(4) 0.1593(4) 0.063(2) Uani 1 1 d . .
H51 H 0.5065 0.6290 0.1586 0.075 Uiso 1 1 calc R U
C52 C -0.0086(4) 0.6177(4) 0.1280(3) 0.057(2) Uani 1 1 d . .
H52 H 0.0099 0.6579 0.1394 0.069 Uiso 1 1 calc R U
C53 C -0.0868(5) 0.6006(6) 0.1272(4) 0.076(3) Uani 1 1 d . .
H53 H -0.1210 0.6294 0.1404 0.091 Uiso 1 1 calc R U
C54 C -0.1147(5) 0.5447(6) 0.1085(4) 0.079(3) Uani 1 1 d . .
H54 H -0.1683 0.5345 0.1077 0.095 Uiso 1 1 calc R U
C55 C -0.0664(5) 0.5028(5) 0.0907(4) 0.071(3) Uani 1 1 d . .
H55 H -0.0868 0.4633 0.0774 0.085 Uiso 1 1 calc R U
C56 C 0.0122(4) 0.5164(4) 0.0917(3) 0.052(2) Uani 1 1 d . .
H56 H 0.0456 0.4867 0.0791 0.062 Uiso 1 1 calc R U
C57 C 0.0410(4) 0.5741(3) 0.1114(3) 0.0401(17) Uani 1 1 d . .
C58 C 0.1274(4) 0.5910(3) 0.1185(3) 0.0362(15) Uani 1 1 d . .
C59 C 0.1725(4) 0.5603(3) 0.0820(3) 0.0404(17) Uani 1 1 d . .
H59 H 0.1459 0.5345 0.0478 0.049 Uiso 1 1 calc R U
C60 C 0.2551(4) 0.5663(3) 0.0938(3) 0.0410(16) Uani 1 1 d . .
C61 C 0.3004(4) 0.5376(3) 0.0494(3) 0.0376(16) Uani 1 1 d . .
C62 C 0.2746(4) 0.4844(3) 0.0133(3) 0.0446(17) Uani 1 1 d . .
H62 H 0.2266 0.4650 0.0168 0.054 Uiso 1 1 calc R U
C63 C 0.3180(4) 0.4604(4) -0.0267(3) 0.0488(18) Uani 1 1 d . .
H63 H 0.3015 0.4232 -0.0489 0.059 Uiso 1 1 calc R U
C64 C 0.3850(4) 0.4893(4) -0.0354(4) 0.055(2) Uani 1 1 d . .
H64 H 0.4134 0.4734 -0.0648 0.066 Uiso 1 1 calc R U
C65 C 0.4112(4) 0.5426(4) -0.0003(4) 0.054(2) Uani 1 1 d . .
H65 H 0.4580 0.5625 -0.0055 0.065 Uiso 1 1 calc R U
C66 C 0.3689(4) 0.5666(4) 0.0424(3) 0.0470(18) Uani 1 1 d . .
H66 H 0.3870 0.6026 0.0664 0.056 Uiso 1 1 calc R U
C67 C 0.0690(7) 0.8674(4) 0.1592(5) 0.083(3) Uani 1 1 d . .
H67 H 0.1205 0.8696 0.1875 0.099 Uiso 1 1 calc R U
C68 C 0.0113(9) 0.9102(5) 0.1665(7) 0.105(4) Uani 1 1 d . .
H68 H 0.0241 0.9430 0.1963 0.126 Uiso 1 1 calc DR U
C69 C -0.0644(10) 0.9027(5) 0.1289(7) 0.113(5) Uani 1 1 d . .
H69 H -0.1051 0.9297 0.1346 0.136 Uiso 1 1 calc R U
C70 C -0.0836(7) 0.8566(6) 0.0824(6) 0.105(4) Uani 1 1 d . .
H70 H -0.1366 0.8524 0.0569 0.126 Uiso 1 1 calc R U
C71 C -0.0245(6) 0.8171(5) 0.0739(5) 0.081(3) Uani 1 1 d . .
H71 H -0.0366 0.7862 0.0418 0.098 Uiso 1 1 calc R U
C72 C 0.0542(6) 0.8225(3) 0.1129(4) 0.055(2) Uani 1 1 d . .
C73 C 0.1201(5) 0.7815(3) 0.1053(4) 0.0452(17) Uani 1 1 d . .
C74 C 0.1253(5) 0.7660(3) 0.0420(4) 0.0496(19) Uani 1 1 d . .
H74 H 0.0848 0.7807 0.0068 0.060 Uiso 1 1 calc R U
C75 C 0.1849(4) 0.7312(3) 0.0281(3) 0.0405(16) Uani 1 1 d . .
C76 C 0.1885(4) 0.7201(3) -0.0407(3) 0.0382(15) Uani 1 1 d . .
C77 C 0.1686(5) 0.7655(4) -0.0871(4) 0.054(2) Uani 1 1 d . .
H77 H 0.1511 0.8041 -0.0755 0.065 Uiso 1 1 calc R U
C78 C 0.1740(5) 0.7554(4) -0.1513(4) 0.059(2) Uani 1 1 d . .
H78 H 0.1605 0.7868 -0.1829 0.071 Uiso 1 1 calc R U
C79 C 0.1993(5) 0.6989(4) -0.1674(4) 0.062(2) Uani 1 1 d . .
H79 H 0.2035 0.6913 -0.2104 0.075 Uiso 1 1 calc R U
C80 C 0.2187(4) 0.6534(4) -0.1215(4) 0.055(2) Uani 1 1 d . .
H80 H 0.2353 0.6145 -0.1331 0.066 Uiso 1 1 calc R U
C81 C 0.2139(4) 0.6642(4) -0.0581(3) 0.0465(18) Uani 1 1 d . .
H81 H 0.2282 0.6329 -0.0266 0.056 Uiso 1 1 calc R U
O15 O 0.9259(3) 0.9943(3) 0.2956(3) 0.0772(18) Uani 1 1 d . .
H15 H 0.9692 1.0093 0.2917 0.116 Uiso 1 1 d R U
C84 C 0.9398(6) 0.9364(4) 0.3248(6) 0.091(3) Uani 1 1 d . .
H84A H 0.9837 0.9391 0.3635 0.137 Uiso 1 1 calc R U
H84B H 0.9538 0.9074 0.2942 0.137 Uiso 1 1 calc R U
H84C H 0.8916 0.9223 0.3369 0.137 Uiso 1 1 calc R U
O16 O 0.7292(4) 0.5095(4) 0.2694(3) 0.115(3) Uani 1 1 d . .
H16A H 0.6800 0.5066 0.2532 0.173 Uiso 1 1 d R U
C85 C 0.7668(6) 0.5281(7) 0.2228(5) 0.111(4) Uani 1 1 d . .
H85A H 0.7335 0.5184 0.1799 0.167 Uiso 1 1 calc R U
H85B H 0.8181 0.5070 0.2289 0.167 Uiso 1 1 calc R U
H85C H 0.7758 0.5723 0.2263 0.167 Uiso 1 1 calc R U
O17 O 0.0732(4) 1.0270(3) 0.2870(3) 0.086(2) Uani 1 1 d D U
H17 H 0.0917 1.0613 0.2808 0.129 Uiso 1 1 d R U
C86 C 0.1376(8) 0.9814(6) 0.2964(8) 0.167(6) Uani 1 1 d D U
H86A H 0.1701 0.9839 0.3409 0.250 Uiso 1 1 calc R U
H86B H 0.1710 0.9895 0.2661 0.250 Uiso 1 1 calc R U
H86C H 0.1145 0.9404 0.2885 0.250 Uiso 1 1 calc DR U

loop_
_atom_site_aniso_label
_atom_site_aniso_U_11
_atom_site_aniso_U_22
_atom_site_aniso_U_33
_atom_site_aniso_U_23
_atom_site_aniso_U_13
_atom_site_aniso_U_12
Cu1 0.0309(4) 0.0408(5) 0.0346(4) -0.0046(4) 0.0111(3) -0.0004(3)
Ni1 0.0457(5) 0.0412(5) 0.0350(5) 0.0047(4) 0.0220(4) 0.0051(4)
O1 0.047(3) 0.065(4) 0.068(4) -0.026(3) 0.031(3) -0.019(3)
O2 0.035(2) 0.046(3) 0.039(3) -0.013(2) 0.010(2) 0.004(2)
O3 0.038(2) 0.038(3) 0.041(3) 0.003(2) 0.022(2) 0.001(2)
O4 0.035(2) 0.040(3) 0.041(3) 0.002(2) 0.018(2) -0.007(2)
O13 0.164(7) 0.081(5) 0.045(4) -0.007(3) -0.002(4) 0.054(5)
O14 0.067(4) 0.102(5) 0.095(5) 0.037(4) -0.017(4) -0.011(4)
N1 0.033(3) 0.047(4) 0.044(3) -0.014(3) 0.015(3) -0.004(3)
N2 0.053(4) 0.050(4) 0.037(3) 0.007(3) 0.023(3) 0.010(3)
N3 0.061(4) 0.040(4) 0.075(5) 0.005(3) 0.051(4) 0.001(3)
N4 0.035(3) 0.030(3) 0.033(3) 0.006(2) 0.011(2) -0.001(2)
C1 0.038(4) 0.056(5) 0.059(5) -0.012(4) 0.008(3) -0.008(4)
C2 0.044(4) 0.045(4) 0.043(4) -0.016(3) 0.001(3) 0.005(3)
C3 0.062(5) 0.048(5) 0.061(5) -0.006(4) 0.011(4) 0.000(4)
C4 0.083(6) 0.051(5) 0.044(5) -0.013(4) -0.003(4) 0.008(4)
C5 0.068(5) 0.054(5) 0.036(4) -0.007(4) 0.012(4) 0.015(4)
C6 0.056(4) 0.043(4) 0.029(4) -0.002(3) 0.006(3) 0.014(3)
C7 0.038(4) 0.056(5) 0.030(4) -0.002(3) -0.002(3) 0.006(3)
C8 0.056(4) 0.058(5) 0.029(4) 0.007(4) 0.018(3) 0.019(4)
C9 0.062(5) 0.087(7) 0.061(6) -0.016(5) 0.036(4) 0.001(5)
C10 0.077(6) 0.090(8) 0.113(9) 0.002(6) 0.067(6) 0.001(6)
C11 0.088(6) 0.046(5) 0.124(8) -0.004(5) 0.083(6) -0.006(4)
C12 0.066(5) 0.041(5) 0.090(6) 0.004(4) 0.054(5) -0.002(4)
C13 0.047(4) 0.040(4) 0.066(5) 0.005(4) 0.039(4) -0.003(3)
C14 0.074(5) 0.027(4) 0.103(7) -0.005(4) 0.062(5) -0.009(4)
C15 0.050(4) 0.034(4) 0.105(7) 0.003(4) 0.042(5) -0.004(3)
C16 0.052(4) 0.039(5) 0.064(5) -0.009(4) 0.025(4) 0.005(3)
C17 0.036(3) 0.031(4) 0.040(4) 0.003(3) 0.016(3) 0.004(3)
C18 0.042(4) 0.022(3) 0.043(4) 0.005(3) 0.015(3) 0.004(3)
C19 0.035(3) 0.031(4) 0.036(4) 0.003(3) 0.013(3) 0.004(3)
C20 0.113(8) 0.051(6) 0.092(8) -0.019(5) 0.033(6) 0.005(5)
C21 0.090(3) 0.086(3) 0.094(4) -0.0027(19) 0.025(2) -0.004(2)
C82 0.088(7) 0.105(8) 0.054(6) 0.005(6) -0.018(5) -0.024(6)
C83 0.152(11) 0.105(10) 0.196(13) -0.017(9) -0.074(10) 0.040(8)
Ho1 0.03734(18) 0.0598(2) 0.02798(18) -0.01322(15) 0.01303(13) -0.01742(16)
O5 0.035(2) 0.061(3) 0.033(3) -0.010(2) 0.010(2) -0.014(2)
O6 0.045(3) 0.069(4) 0.040(3) -0.016(3) 0.019(2) -0.005(3)
O7 0.045(3) 0.071(4) 0.044(3) -0.025(3) 0.013(2) -0.023(3)
O8 0.044(3) 0.085(4) 0.040(3) -0.027(3) 0.017(2) -0.031(3)
O9 0.040(3) 0.056(3) 0.036(3) -0.011(2) 0.016(2) -0.017(2)
O10 0.031(2) 0.068(3) 0.040(3) -0.016(3) 0.006(2) -0.013(2)
O11 0.053(3) 0.058(3) 0.039(3) -0.023(3) 0.022(2) -0.013(3)
O12 0.044(3) 0.052(3) 0.033(3) -0.015(2) 0.016(2) -0.013(2)
C22 0.046(4) 0.051(5) 0.081(6) -0.002(5) 0.021(4) -0.011(4)
C23 0.052(5) 0.061(6) 0.158(12) -0.033(7) 0.050(7) -0.006(4)
C24 0.062(6) 0.133(11) 0.133(11) -0.100(9) 0.045(7) -0.040(7)
C25 0.071(7) 0.149(11) 0.082(8) -0.056(8) 0.034(6) -0.005(7)
C26 0.055(5) 0.108(8) 0.045(5) -0.032(5) 0.022(4) -0.003(5)
C27 0.046(4) 0.054(5) 0.047(4) -0.012(4) 0.017(3) -0.016(4)
C28 0.049(4) 0.059(5) 0.035(4) -0.007(3) 0.025(3) -0.023(4)
C29 0.041(4) 0.064(5) 0.026(3) -0.014(3) 0.010(3) -0.009(3)
C30 0.042(4) 0.055(5) 0.039(4) -0.002(4) 0.015(3) -0.012(3)
C31 0.049(4) 0.050(5) 0.045(4) -0.010(4) 0.014(3) -0.012(4)
C32 0.051(5) 0.070(6) 0.051(5) -0.006(4) 0.016(4) -0.006(4)
C33 0.071(6) 0.083(7) 0.047(5) 0.005(5) 0.005(4) -0.004(5)
C34 0.052(5) 0.060(6) 0.082(7) -0.003(5) 0.012(5) 0.000(4)
C35 0.050(5) 0.057(5) 0.095(7) -0.022(5) 0.032(5) -0.009(4)
C36 0.055(5) 0.060(5) 0.061(5) -0.005(4) 0.025(4) -0.001(4)
C37 0.047(4) 0.065(5) 0.050(5) -0.025(4) 0.017(4) -0.016(4)
C38 0.058(5) 0.078(6) 0.069(6) -0.036(5) 0.024(4) -0.007(4)
C39 0.083(6) 0.065(6) 0.037(4) -0.020(4) 0.024(4) -0.013(5)
C40 0.060(5) 0.065(6) 0.045(5) -0.014(4) 0.003(4) -0.002(4)
C41 0.050(4) 0.057(5) 0.037(4) -0.010(4) 0.009(3) -0.005(4)
C42 0.046(4) 0.052(5) 0.031(4) -0.009(3) 0.012(3) -0.021(3)
C43 0.043(4) 0.065(5) 0.035(4) -0.015(4) 0.015(3) -0.021(4)
C44 0.045(4) 0.071(5) 0.042(4) -0.021(4) 0.011(3) -0.024(4)
C45 0.041(4) 0.075(6) 0.032(4) -0.012(4) 0.019(3) -0.024(4)
C46 0.047(4) 0.074(5) 0.025(4) -0.017(4) 0.014(3) -0.018(4)
C47 0.048(4) 0.082(6) 0.040(4) -0.015(4) 0.017(3) -0.026(4)
C48 0.045(5) 0.113(8) 0.049(5) -0.022(5) 0.022(4) -0.033(5)
C49 0.047(5) 0.123(9) 0.051(5) -0.014(6) 0.021(4) -0.004(5)
C50 0.061(5) 0.092(7) 0.066(6) -0.027(5) 0.029(4) -0.010(5)
C51 0.056(5) 0.081(6) 0.052(5) -0.022(5) 0.016(4) -0.020(5)
C52 0.036(4) 0.102(7) 0.033(4) -0.013(4) 0.008(3) -0.006(4)
C53 0.036(4) 0.145(10) 0.050(5) -0.022(6) 0.015(4) -0.007(5)
C54 0.039(5) 0.162(11) 0.036(5) -0.008(6) 0.007(4) -0.031(6)
C55 0.058(5) 0.110(8) 0.041(5) -0.002(5) 0.007(4) -0.039(5)
C56 0.037(4) 0.075(6) 0.040(4) -0.003(4) 0.003(3) -0.026(4)
C57 0.029(3) 0.060(5) 0.029(4) 0.001(3) 0.004(3) -0.009(3)
C58 0.028(3) 0.053(4) 0.029(3) -0.001(3) 0.011(3) -0.009(3)
C59 0.034(3) 0.058(5) 0.028(3) -0.009(3) 0.003(3) -0.012(3)
C60 0.048(4) 0.052(4) 0.023(3) -0.002(3) 0.009(3) -0.005(3)
C61 0.033(3) 0.051(4) 0.028(3) -0.003(3) 0.005(3) -0.004(3)
C62 0.038(4) 0.056(5) 0.041(4) 0.000(4) 0.011(3) -0.006(3)
C63 0.054(4) 0.050(5) 0.040(4) -0.006(4) 0.006(3) 0.006(4)
C64 0.047(4) 0.065(6) 0.057(5) -0.001(4) 0.018(4) 0.012(4)
C65 0.038(4) 0.065(5) 0.065(5) -0.001(4) 0.026(4) -0.002(4)
C66 0.033(4) 0.058(5) 0.049(4) -0.007(4) 0.009(3) -0.002(3)
C67 0.118(8) 0.060(6) 0.092(7) -0.022(5) 0.067(7) -0.025(6)
C68 0.135(10) 0.068(7) 0.146(12) -0.043(7) 0.099(10) -0.021(7)
C69 0.177(14) 0.061(7) 0.144(12) 0.019(8) 0.122(11) 0.031(8)
C70 0.117(9) 0.124(10) 0.089(8) 0.030(7) 0.056(7) 0.075(8)
C71 0.090(7) 0.099(8) 0.057(6) -0.006(5) 0.020(5) 0.038(6)
C72 0.091(6) 0.038(5) 0.050(5) 0.001(4) 0.044(5) 0.003(4)
C73 0.059(5) 0.037(4) 0.044(4) -0.003(3) 0.021(4) -0.008(4)
C74 0.068(5) 0.048(5) 0.038(4) -0.002(3) 0.021(4) 0.007(4)
C75 0.053(4) 0.035(4) 0.035(4) -0.002(3) 0.014(3) -0.011(3)
C76 0.042(4) 0.045(4) 0.030(4) -0.002(3) 0.015(3) -0.005(3)
C77 0.079(6) 0.042(5) 0.046(5) 0.003(4) 0.024(4) 0.006(4)
C78 0.078(6) 0.069(6) 0.033(4) 0.011(4) 0.019(4) 0.002(5)
C79 0.064(5) 0.093(7) 0.032(4) -0.006(4) 0.017(4) -0.002(5)
C80 0.059(5) 0.066(6) 0.043(4) -0.015(4) 0.017(4) 0.011(4)
C81 0.054(4) 0.053(5) 0.031(4) 0.004(3) 0.009(3) 0.003(4)
O15 0.067(4) 0.069(4) 0.094(5) 0.008(4) 0.016(3) 0.007(3)
C84 0.092(7) 0.069(7) 0.130(10) 0.007(7) 0.062(7) 0.018(6)
O16 0.063(4) 0.214(9) 0.067(5) 0.031(5) 0.011(3) 0.017(5)
C85 0.059(6) 0.201(14) 0.077(8) 0.009(8) 0.021(5) -0.004(7)
O17 0.088(5) 0.065(4) 0.093(5) 0.016(4) -0.001(4) -0.028(3)
C86 0.171(12) 0.164(13) 0.152(12) -0.027(11) 0.013(11) -0.025(10)

loop_
_atom_type_symbol
_atom_type_description
_atom_type_scat_dispersion_real
_atom_type_scat_dispersion_imag
_atom_type_scat_source
C C 0.0033 0.0016 'International Tables Vol C Tables 4.2.6.8 and 6.1.1.4'
H H 0.0000 0.0000 'International Tables Vol C Tables 4.2.6.8 and 6.1.1.4'
Cu Cu 0.3201 1.2651 'International Tables Vol C Tables 4.2.6.8 and 6.1.1.4'
Ho Ho -0.2175 4.6783 'International Tables Vol C Tables 4.2.6.8 and 6.1.1.4'
N N 0.0061 0.0033 'International Tables Vol C Tables 4.2.6.8 and 6.1.1.4'
Ni Ni 0.3393 1.1124 'International Tables Vol C Tables 4.2.6.8 and 6.1.1.4'
O O 0.0106 0.0060 'International Tables Vol C Tables 4.2.6.8 and 6.1.1.4'

loop_
_geom_angle_atom_site_label_1
_geom_angle_atom_site_label_2
_geom_angle_atom_site_label_3
_geom_angle
_geom_angle_site_symmetry_1
_geom_angle_site_symmetry_3
N1 Cu1 N4 97.9(2) . .
N1 Cu1 O3 171.2(2) . .
N4 Cu1 O3 90.13(19) . .
N1 Cu1 O2 91.0(2) . .
N4 Cu1 O2 166.28(19) . .
O3 Cu1 O2 80.46(18) . .
N1 Cu1 O14 88.5(2) . .
N4 Cu1 O14 92.4(3) . .
O3 Cu1 O14 94.8(2) . .
O2 Cu1 O14 98.2(2) . .
N2 Ni1 N3 98.8(2) . .
N2 Ni1 O3 168.6(2) . .
N3 Ni1 O3 92.5(2) . .
N2 Ni1 O2 91.7(2) . .
N3 Ni1 O2 168.3(2) . .
O3 Ni1 O2 76.98(17) . .
N2 Ni1 O4 92.5(2) . 3_675
N3 Ni1 O4 90.7(2) . 3_675
O3 Ni1 O4 89.02(17) . 3_675
O2 Ni1 O4 93.96(17) . 3_675
N2 Ni1 O13 93.1(2) . .
N3 Ni1 O13 85.1(3) . .
O3 Ni1 O13 86.1(2) . .
O2 Ni1 O13 89.2(3) . .
O4 Ni1 O13 173.5(2) 3_675 .
N1 O1 H1 109.3 . .
C7 O2 Cu1 130.2(4) . .
C7 O2 Ni1 128.5(4) . .
Cu1 O2 Ni1 100.55(19) . .
C18 O3 Cu1 130.0(4) . .
C18 O3 Ni1 128.0(4) . .
Cu1 O3 Ni1 101.7(2) . .
N4 O4 Ni1 113.7(3) . 3_675
C82 O13 Ni1 130.9(6) . .
C82 O13 H13 112.9 . .
Ni1 O13 H13 103.7 . .
C83 O14 Cu1 115.5(7) . .
C83 O14 H14 109.3 . .
Cu1 O14 H14 111.8 . .
C1 N1 O1 112.8(5) . .
C1 N1 Cu1 127.1(5) . .
O1 N1 Cu1 119.9(4) . .
C8 N2 C9 116.3(6) . .
C8 N2 Ni1 124.0(5) . .
C9 N2 Ni1 119.7(5) . .
C12 N3 C11 114.9(6) . .
C12 N3 Ni1 123.0(5) . .
C11 N3 Ni1 122.1(5) . .
C19 N4 O4 114.7(5) . .
C19 N4 Cu1 125.8(4) . .
O4 N4 Cu1 119.5(4) . .
N1 C1 C2 126.2(7) . .
N1 C1 H1A 116.9 . .
C2 C1 H1A 116.9 . .
C3 C2 C7 120.3(7) . .
C3 C2 C1 115.5(7) . .
C7 C2 C1 124.1(6) . .
C4 C3 C2 122.0(8) . .
C4 C3 H3 119.0 . .
C2 C3 H3 119.0 . .
C5 C4 C3 117.8(7) . .
C5 C4 C20 121.3(8) . .
C3 C4 C20 120.8(9) . .
C4 C5 C6 121.9(7) . .
C4 C5 H5 119.0 . .
C6 C5 H5 119.0 . .
C7 C6 C5 120.1(7) . .
C7 C6 C8 125.7(7) . .
C5 C6 C8 114.3(7) . .
O2 C7 C6 121.2(6) . .
O2 C7 C2 120.9(6) . .
C6 C7 C2 117.9(7) . .
N2 C8 C6 128.7(6) . .
N2 C8 H8 115.7 . .
C6 C8 H8 115.7 . .
N2 C9 C10 112.1(7) . .
N2 C9 H9A 109.2 . .
C10 C9 H9A 109.2 . .
N2 C9 H9B 109.2 . .
C10 C9 H9B 109.2 . .
H9A C9 H9B 107.9 . .
C9 C10 C11 114.7(9) . .
C9 C10 H10A 108.6 . .
C11 C10 H10A 108.6 . .
C9 C10 H10B 108.6 . .
C11 C10 H10B 108.6 . .
H10A C10 H10B 107.6 . .
N3 C11 C10 111.5(6) . .
N3 C11 H11A 109.3 . .
C10 C11 H11A 109.3 . .
N3 C11 H11B 109.3 . .
C10 C11 H11B 109.3 . .
H11A C11 H11B 108.0 . .
N3 C12 C13 128.7(7) . .
N3 C12 H12 115.6 . .
C13 C12 H12 115.6 . .
C14 C13 C18 120.1(6) . .
C14 C13 C12 114.6(6) . .
C18 C13 C12 124.9(7) . .
C15 C14 C13 121.9(7) . .
C15 C14 H14A 119.0 . .
C13 C14 H14A 119.0 . .
C14 C15 C16 118.6(7) . .
C14 C15 C21 120.9(7) . .
C16 C15 C21 120.4(8) . .
C15 C16 C17 121.9(7) . .
C15 C16 H16 119.0 . .
C17 C16 H16 119.0 . .
C16 C17 C18 119.7(6) . .
C16 C17 C19 115.5(6) . .
C18 C17 C19 124.2(6) . .
O3 C18 C13 122.2(6) . .
O3 C18 C17 120.1(6) . .
C13 C18 C17 117.7(6) . .
N4 C19 C17 125.4(6) . .
N4 C19 H19 117.3 . .
C17 C19 H19 117.3 . .
C4 C20 H20A 109.5 . .
C4 C20 H20B 109.5 . .
H20A C20 H20B 109.5 . .
C4 C20 H20C 109.5 . .
H20A C20 H20C 109.5 . .
H20B C20 H20C 109.5 . .
C15 C21 H21A 109.5 . .
C15 C21 H21B 109.5 . .
H21A C21 H21B 109.5 . .
C15 C21 H21C 109.5 . .
H21A C21 H21C 109.5 . .
H21B C21 H21C 109.5 . .
O13 C82 H82A 109.5 . .
O13 C82 H82B 109.5 . .
H82A C82 H82B 109.5 . .
O13 C82 H82C 109.5 . .
H82A C82 H82C 109.5 . .
H82B C82 H82C 109.5 . .
O14 C83 H83A 109.5 . .
O14 C83 H83B 109.5 . .
H83A C83 H83B 109.5 . .
O14 C83 H83C 109.5 . .
H83A C83 H83C 109.5 . .
H83B C83 H83C 109.5 . .
O7 Ho1 O10 145.45(16) . .
O7 Ho1 O5 76.23(16) . .
O10 Ho1 O5 119.41(17) . .
O7 Ho1 O12 110.52(17) . .
O10 Ho1 O12 74.35(17) . .
O5 Ho1 O12 146.50(16) . .
O7 Ho1 O9 141.58(17) . .
O10 Ho1 O9 71.79(15) . .
O5 Ho1 O9 73.35(15) . .
O12 Ho1 O9 84.11(15) . .
O7 Ho1 O11 74.32(17) . .
O10 Ho1 O11 136.16(15) . .
O5 Ho1 O11 78.45(16) . .
O12 Ho1 O11 72.46(16) . .
O9 Ho1 O11 77.05(17) . .
O7 Ho1 O8 72.05(17) . .
O10 Ho1 O8 76.67(17) . .
O5 Ho1 O8 135.58(15) . .
O12 Ho1 O8 75.21(16) . .
O9 Ho1 O8 145.94(16) . .
O11 Ho1 O8 120.26(19) . .
O7 Ho1 O6 85.12(18) . .
O10 Ho1 O6 72.88(16) . .
O5 Ho1 O6 71.90(16) . .
O12 Ho1 O6 139.81(16) . .
O9 Ho1 O6 106.73(17) . .
O11 Ho1 O6 147.20(16) . .
O8 Ho1 O6 75.14(18) . .
C28 O5 Ho1 129.8(4) . .
C30 O6 Ho1 131.6(5) . .
C43 O7 Ho1 130.9(5) . .
C45 O8 Ho1 131.4(4) . .
C58 O9 Ho1 133.1(4) . .
C60 O10 Ho1 130.3(4) . .
C73 O11 Ho1 135.7(4) . .
C75 O12 Ho1 135.2(4) . .
C27 C22 C23 121.2(10) . .
C27 C22 H22 119.4 . .
C23 C22 H22 119.4 . .
C24 C23 C22 119.6(10) . .
C24 C23 H23 120.2 . .
C22 C23 H23 120.2 . .
C25 C24 C23 119.6(10) . .
C25 C24 H24 120.2 . .
C23 C24 H24 120.2 . .
C24 C25 C26 121.4(11) . .
C24 C25 H25 119.3 . .
C26 C25 H25 119.3 . .
C27 C26 C25 120.1(10) . .
C27 C26 H26 119.9 . .
C25 C26 H26 119.9 . .
C22 C27 C26 118.0(8) . .
C22 C27 C28 119.3(7) . .
C26 C27 C28 122.7(7) . .
O5 C28 C29 124.9(6) . .
O5 C28 C27 116.1(7) . .
C29 C28 C27 119.0(6) . .
C30 C29 C28 123.5(6) . .
C30 C29 H29 118.2 . .
C28 C29 H29 118.2 . .
O6 C30 C29 125.1(7) . .
O6 C30 C31 116.9(6) . .
C29 C30 C31 117.9(6) . .
C36 C31 C32 117.7(7) . .
C36 C31 C30 120.5(7) . .
C32 C31 C30 121.7(7) . .
C33 C32 C31 119.5(7) . .
C33 C32 H32 120.2 . .
C31 C32 H32 120.2 . .
C34 C33 C32 122.6(8) . .
C34 C33 H33 118.7 . .
C32 C33 H33 118.7 . .
C33 C34 C35 118.3(8) . .
C33 C34 H34 120.9 . .
C35 C34 H34 120.9 . .
C36 C35 C34 120.7(8) . .
C36 C35 H35 119.7 . .
C34 C35 H35 119.7 . .
C35 C36 C31 121.1(8) . .
C35 C36 H36 119.4 . .
C31 C36 H36 119.4 . .
C38 C37 C42 119.9(7) . .
C38 C37 H37 120.0 . .
C42 C37 H37 120.0 . .
C39 C38 C37 120.3(8) . .
C39 C38 H38 119.8 . .
C37 C38 H38 119.8 . .
C38 C39 C40 121.0(7) . .
C38 C39 H39 119.5 . .
C40 C39 H39 119.5 . .
C41 C40 C39 119.5(7) . .
C41 C40 H40 120.2 . .
C39 C40 H40 120.2 . .
C40 C41 C42 120.3(7) . .
C40 C41 H41 119.8 . .
C42 C41 H41 119.8 . .
C37 C42 C41 118.9(6) . .
C37 C42 C43 117.7(6) . .
C41 C42 C43 123.1(7) . .
O7 C43 C44 123.6(6) . .
O7 C43 C42 115.7(6) . .
C44 C43 C42 120.7(6) . .
C45 C44 C43 121.8(6) . .
C45 C44 H44 119.1 . .
C43 C44 H44 119.1 . .
O8 C45 C44 126.9(6) . .
O8 C45 C46 116.1(6) . .
C44 C45 C46 116.9(6) . .
C47 C46 C51 118.9(7) . .
C47 C46 C45 124.0(7) . .
C51 C46 C45 116.9(7) . .
C48 C47 C46 120.4(9) . .
C48 C47 H47 119.8 . .
C46 C47 H47 119.8 . .
C49 C48 C47 121.7(8) . .
C49 C48 H48 119.1 . .
C47 C48 H48 119.1 . .
C48 C49 C50 119.2(8) . .
C48 C49 H49 120.4 . .
C50 C49 H49 120.4 . .
C49 C50 C51 120.0(9) . .
C49 C50 H50 120.0 . .
C51 C50 H50 120.0 . .
C50 C51 C46 119.7(8) . .
C50 C51 H51 120.2 . .
C46 C51 H51 120.2 . .
C57 C52 C53 118.0(9) . .
C57 C52 H52 121.0 . .
C53 C52 H52 121.0 . .
C54 C53 C52 121.6(9) . .
C54 C53 H53 119.2 . .
C52 C53 H53 119.2 . .
C53 C54 C55 120.1(8) . .
C53 C54 H54 120.0 . .
C55 C54 H54 120.0 . .
C54 C55 C56 121.2(9) . .
C54 C55 H55 119.4 . .
C56 C55 H55 119.4 . .
C57 C56 C55 118.7(8) . .
C57 C56 H56 120.6 . .
C55 C56 H56 120.6 . .
C52 C57 C56 120.4(6) . .
C52 C57 C58 117.6(6) . .
C56 C57 C58 122.0(7) . .
O9 C58 C59 125.2(6) . .
O9 C58 C57 115.1(6) . .
C59 C58 C57 119.7(6) . .
C60 C59 C58 122.6(6) . .
C60 C59 H59 118.7 . .
C58 C59 H59 118.7 . .
O10 C60 C59 124.4(6) . .
O10 C60 C61 114.6(6) . .
C59 C60 C61 120.9(6) . .
C66 C61 C62 119.3(6) . .
C66 C61 C60 117.7(6) . .
C62 C61 C60 123.0(6) . .
C63 C62 C61 120.6(7) . .
C63 C62 H62 119.7 . .
C61 C62 H62 119.7 . .
C62 C63 C64 120.9(7) . .
C62 C63 H63 119.6 . .
C64 C63 H63 119.6 . .
C63 C64 C65 119.2(7) . .
C63 C64 H64 120.4 . .
C65 C64 H64 120.4 . .
C66 C65 C64 120.5(7) . .
C66 C65 H65 119.7 . .
C64 C65 H65 119.7 . .
C61 C66 C65 119.4(7) . .
C61 C66 H66 120.3 . .
C65 C66 H66 120.3 . .
C72 C67 C68 122.8(11) . .
C72 C67 H67 118.6 . .
C68 C67 H67 118.6 . .
C69 C68 C67 117.4(11) . .
C69 C68 H68 121.3 . .
C67 C68 H68 121.3 . .
C68 C69 C70 122.2(11) . .
C68 C69 H69 118.9 . .
C70 C69 H69 118.9 . .
C71 C70 C69 119.1(13) . .
C71 C70 H70 120.5 . .
C69 C70 H70 120.5 . .
C70 C71 C72 120.4(10) . .
C70 C71 H71 119.8 . .
C72 C71 H71 119.8 . .
C67 C72 C71 117.9(9) . .
C67 C72 C73 119.6(9) . .
C71 C72 C73 122.4(7) . .
O11 C73 C74 124.2(7) . .
O11 C73 C72 117.5(7) . .
C74 C73 C72 118.3(7) . .
C75 C74 C73 124.2(7) . .
C75 C74 H74 117.9 . .
C73 C74 H74 117.9 . .
O12 C75 C74 125.4(6) . .
O12 C75 C76 113.9(6) . .
C74 C75 C76 120.7(7) . .
C81 C76 C77 118.9(6) . .
C81 C76 C75 119.8(6) . .
C77 C76 C75 121.3(7) . .
C76 C77 C78 121.2(7) . .
C76 C77 H77 119.4 . .
C78 C77 H77 119.4 . .
C79 C78 C77 118.6(8) . .
C79 C78 H78 120.7 . .
C77 C78 H78 120.7 . .
C80 C79 C78 120.5(7) . .
C80 C79 H79 119.7 . .
C78 C79 H79 119.7 . .
C79 C80 C81 120.3(8) . .
C79 C80 H80 119.9 . .
C81 C80 H80 119.9 . .
C76 C81 C80 120.5(7) . .
C76 C81 H81 119.7 . .
C80 C81 H81 119.7 . .
C84 O15 H15 109.5 . .
O15 C84 H84A 109.5 . .
O15 C84 H84B 109.5 . .
H84A C84 H84B 109.5 . .
O15 C84 H84C 109.5 . .
H84A C84 H84C 109.5 . .
H84B C84 H84C 109.5 . .
C85 O16 H16A 109.5 . .
O16 C85 H85A 109.5 . .
O16 C85 H85B 109.5 . .
H85A C85 H85B 109.5 . .
O16 C85 H85C 109.5 . .
H85A C85 H85C 109.5 . .
H85B C85 H85C 109.5 . .
C86 O17 H17 109.0 . .
O17 C86 H86A 109.5 . .
O17 C86 H86B 109.5 . .
H86A C86 H86B 109.5 . .
O17 C86 H86C 109.5 . .
H86A C86 H86C 109.5 . .
H86B C86 H86C 109.5 . .

loop_
_geom_bond_atom_site_label_1
_geom_bond_atom_site_label_2
_geom_bond_distance
_geom_bond_site_symmetry_2
Cu1 N1 1.942(5) .
Cu1 N4 1.947(5) .
Cu1 O3 1.953(4) .
Cu1 O2 1.965(4) .
Cu1 O14 2.423(6) .
Ni1 N2 1.995(6) .
Ni1 N3 2.014(6) .
Ni1 O3 2.022(4) .
Ni1 O2 2.043(4) .
Ni1 O4 2.102(4) 3_675
Ni1 O13 2.151(6) .
O1 N1 1.381(7) .
O1 H1 0.8402 .
O2 C7 1.327(8) .
O3 C18 1.313(7) .
O4 N4 1.392(6) .
O4 Ni1 2.103(4) 3_675
O13 C82 1.324(10) .
O13 H13 0.8524 .
O14 C83 1.457(16) .
O14 H14 0.8400 .
N1 C1 1.302(9) .
N2 C8 1.283(9) .
N2 C9 1.479(9) .
N3 C12 1.270(9) .
N3 C11 1.477(9) .
N4 C19 1.289(8) .
C1 C2 1.431(10) .
C1 H1A 0.9500 .
C2 C3 1.401(10) .
C2 C7 1.428(10) .
C3 C4 1.394(12) .
C3 H3 0.9500 .
C4 C5 1.389(12) .
C4 C20 1.529(11) .
C5 C6 1.419(10) .
C5 H5 0.9500 .
C6 C7 1.407(9) .
C6 C8 1.456(10) .
C8 H8 0.9500 .
C9 C10 1.496(13) .
C9 H9A 0.9900 .
C9 H9B 0.9900 .
C10 C11 1.537(12) .
C10 H10A 0.9900 .
C10 H10B 0.9900 .
C11 H11A 0.9900 .
C11 H11B 0.9900 .
C12 C13 1.472(9) .
C12 H12 0.9500 .
C13 C14 1.401(10) .
C13 C18 1.411(9) .
C14 C15 1.373(10) .
C14 H14A 0.9500 .
C15 C16 1.374(10) .
C15 C21 1.518(12) .
C16 C17 1.404(9) .
C16 H16 0.9500 .
C17 C18 1.419(9) .
C17 C19 1.447(8) .
C19 H19 0.9500 .
C20 H20A 0.9800 .
C20 H20B 0.9800 .
C20 H20C 0.9800 .
C21 H21A 0.9800 .
C21 H21B 0.9800 .
C21 H21C 0.9800 .
C82 H82A 0.9800 .
C82 H82B 0.9800 .
C82 H82C 0.9800 .
C83 H83A 0.9800 .
C83 H83B 0.9800 .
C83 H83C 0.9800 .
Ho1 O7 2.299(5) .
Ho1 O10 2.318(5) .
Ho1 O5 2.331(4) .
Ho1 O12 2.338(5) .
Ho1 O9 2.346(4) .
Ho1 O11 2.346(5) .
Ho1 O8 2.369(5) .
Ho1 O6 2.389(5) .
O5 C28 1.259(8) .
O6 C30 1.263(8) .
O7 C43 1.267(8) .
O8 C45 1.264(8) .
O9 C58 1.257(8) .
O10 C60 1.274(8) .
O11 C73 1.260(9) .
O12 C75 1.289(8) .
C22 C27 1.379(11) .
C22 C23 1.388(12) .
C22 H22 0.9500 .
C23 C24 1.387(16) .
C23 H23 0.9500 .
C24 C25 1.339(17) .
C24 H24 0.9500 .
C25 C26 1.393(12) .
C25 H25 0.9500 .
C26 C27 1.389(11) .
C26 H26 0.9500 .
C27 C28 1.496(10) .
C28 C29 1.403(10) .
C29 C30 1.392(9) .
C29 H29 0.9500 .
C30 C31 1.499(10) .
C31 C36 1.399(10) .
C31 C32 1.400(10) .
C32 C33 1.382(11) .
C32 H32 0.9500 .
C33 C34 1.363(12) .
C33 H33 0.9500 .
C34 C35 1.384(12) .
C34 H34 0.9500 .
C35 C36 1.377(11) .
C35 H35 0.9500 .
C36 H36 0.9500 .
C37 C38 1.386(10) .
C37 C42 1.388(10) .
C37 H37 0.9500 .
C38 C39 1.350(11) .
C38 H38 0.9500 .
C39 C40 1.378(11) .
C39 H39 0.9500 .
C40 C41 1.378(10) .
C40 H40 0.9500 .
C41 C42 1.393(10) .
C41 H41 0.9500 .
C42 C43 1.506(9) .
C43 C44 1.407(10) .
C44 C45 1.398(10) .
C44 H44 0.9500 .
C45 C46 1.502(10) .
C46 C47 1.381(10) .
C46 C51 1.406(12) .
C47 C48 1.371(11) .
C47 H47 0.9500 .
C48 C49 1.365(13) .
C48 H48 0.9500 .
C49 C50 1.389(12) .
C49 H49 0.9500 .
C50 C51 1.395(11) .
C50 H50 0.9500 .
C51 H51 0.9500 .
C52 C57 1.384(10) .
C52 C53 1.400(10) .
C52 H52 0.9500 .
C53 C54 1.340(14) .
C53 H53 0.9500 .
C54 C55 1.354(13) .
C54 H54 0.9500 .
C55 C56 1.387(10) .
C55 H55 0.9500 .
C56 C57 1.386(10) .
C56 H56 0.9500 .
C57 C58 1.511(8) .
C58 C59 1.398(9) .
C59 C60 1.395(9) .
C59 H59 0.9500 .
C60 C61 1.502(9) .
C61 C66 1.383(9) .
C61 C62 1.408(9) .
C62 C63 1.368(10) .
C62 H62 0.9500 .
C63 C64 1.371(10) .
C63 H63 0.9500 .
C64 C65 1.401(11) .
C64 H64 0.9500 .
C65 C66 1.399(10) .
C65 H65 0.9500 .
C66 H66 0.9500 .
C67 C72 1.371(11) .
C67 C68 1.405(14) .
C67 H67 0.9500 .
C68 C69 1.370(17) .
C68 H68 0.9500 .
C69 C70 1.397(17) .
C69 H69 0.9500 .
C70 C71 1.383(12) .
C70 H70 0.9500 .
C71 C72 1.420(13) .
C71 H71 0.9500 .
C72 C73 1.489(11) .
C73 C74 1.414(10) .
C74 C75 1.369(10) .
C74 H74 0.9500 .
C75 C76 1.500(9) .
C76 C81 1.381(10) .
C76 C77 1.386(10) .
C77 C78 1.409(10) .
C77 H77 0.9500 .
C78 C79 1.383(11) .
C78 H78 0.9500 .
C79 C80 1.381(11) .
C79 H79 0.9500 .
C80 C81 1.392(10) .
C80 H80 0.9500 .
C81 H81 0.9500 .
O15 C84 1.407(11) .
O15 H15 0.8400 .
C84 H84A 0.9800 .
C84 H84B 0.9800 .
C84 H84C 0.9800 .
O16 C85 1.373(11) .
O16 H16A 0.8402 .
C85 H85A 0.9800 .
C85 H85B 0.9800 .
C85 H85C 0.9800 .
O17 C86 1.473(9) .
O17 H17 0.8400 .
C86 H86A 0.9800 .
C86 H86B 0.9800 .
C86 H86C 0.9800 .

loop_
_geom_torsion_atom_site_label_1
_geom_torsion_atom_site_label_2
_geom_torsion_atom_site_label_3
_geom_torsion_atom_site_label_4
_geom_torsion
_geom_torsion_site_symmetry_1
Ni1 O4 N4 C19 86.3(5) 3_675
Ni1 O4 N4 Cu1 -94.9(4) 3_675
O1 N1 C1 C2 179.2(7) .
Cu1 N1 C1 C2 -5.2(11) .
N1 C1 C2 C3 -174.0(7) .
N1 C1 C2 C7 0.6(12) .
C7 C2 C3 C4 -0.5(12) .
C1 C2 C3 C4 174.3(7) .
C2 C3 C4 C5 -1.7(12) .
C2 C3 C4 C20 178.7(8) .
C3 C4 C5 C6 3.2(12) .
C20 C4 C5 C6 -177.2(7) .
C4 C5 C6 C7 -2.5(11) .
C4 C5 C6 C8 178.0(7) .
Cu1 O2 C7 C6 171.5(5) .
Ni1 O2 C7 C6 3.4(9) .
Cu1 O2 C7 C2 -7.2(9) .
Ni1 O2 C7 C2 -175.3(5) .
C5 C6 C7 O2 -178.5(6) .
C8 C6 C7 O2 0.9(10) .
C5 C6 C7 C2 0.2(10) .
C8 C6 C7 C2 179.6(6) .
C3 C2 C7 O2 180.0(6) .
C1 C2 C7 O2 5.7(11) .
C3 C2 C7 C6 1.3(10) .
C1 C2 C7 C6 -173.1(7) .
C9 N2 C8 C6 178.1(7) .
Ni1 N2 C8 C6 -3.8(10) .
C7 C6 C8 N2 -0.7(11) .
C5 C6 C8 N2 178.8(7) .
C8 N2 C9 C10 143.8(8) .
Ni1 N2 C9 C10 -34.3(10) .
N2 C9 C10 C11 76.3(10) .
C12 N3 C11 C10 -158.9(9) .
Ni1 N3 C11 C10 23.1(12) .
C9 C10 C11 N3 -69.1(11) .
C11 N3 C12 C13 178.2(9) .
Ni1 N3 C12 C13 -3.8(13) .
N3 C12 C13 C14 -178.0(9) .
N3 C12 C13 C18 -5.2(15) .
C18 C13 C14 C15 -0.6(13) .
C12 C13 C14 C15 172.5(9) .
C13 C14 C15 C16 -2.0(14) .
C13 C14 C15 C21 -178.3(9) .
C14 C15 C16 C17 3.5(13) .
C21 C15 C16 C17 179.8(8) .
C15 C16 C17 C18 -2.2(11) .
C15 C16 C17 C19 -173.9(7) .
Cu1 O3 C18 C13 171.4(5) .
Ni1 O3 C18 C13 -0.8(9) .
Cu1 O3 C18 C17 -10.5(9) .
Ni1 O3 C18 C17 177.3(4) .
C14 C13 C18 O3 180.0(7) .
C12 C13 C18 O3 7.6(12) .
C14 C13 C18 C17 1.9(11) .
C12 C13 C18 C17 -170.6(7) .
C16 C17 C18 O3 -178.6(6) .
C19 C17 C18 O3 -7.8(10) .
C16 C17 C18 C13 -0.5(10) .
C19 C17 C18 C13 170.4(6) .
O4 N4 C19 C17 -170.3(6) .
Cu1 N4 C19 C17 10.9(9) .
C16 C17 C19 N4 178.7(6) .
C18 C17 C19 N4 7.5(10) .
C27 C22 C23 C24 1.1(13) .
C22 C23 C24 C25 -2.6(15) .
C23 C24 C25 C26 1.1(17) .
C24 C25 C26 C27 1.9(16) .
C23 C22 C27 C26 1.8(11) .
C23 C22 C27 C28 -175.8(7) .
C25 C26 C27 C22 -3.3(12) .
C25 C26 C27 C28 174.3(8) .
Ho1 O5 C28 C29 -37.3(10) .
Ho1 O5 C28 C27 140.8(5) .
C22 C27 C28 O5 -23.0(9) .
C26 C27 C28 O5 159.4(7) .
C22 C27 C28 C29 155.2(7) .
C26 C27 C28 C29 -22.4(11) .
O5 C28 C29 C30 4.1(12) .
C27 C28 C29 C30 -174.0(7) .
Ho1 O6 C30 C29 15.0(11) .
Ho1 O6 C30 C31 -164.0(5) .
C28 C29 C30 O6 7.0(12) .
C28 C29 C30 C31 -173.9(7) .
O6 C30 C31 C36 29.6(10) .
C29 C30 C31 C36 -149.6(7) .
O6 C30 C31 C32 -150.4(7) .
C29 C30 C31 C32 30.4(11) .
C36 C31 C32 C33 0.4(12) .
C30 C31 C32 C33 -179.6(7) .
C31 C32 C33 C34 0.1(14) .
C32 C33 C34 C35 -0.6(14) .
C33 C34 C35 C36 0.7(13) .
C34 C35 C36 C31 -0.2(13) .
C32 C31 C36 C35 -0.3(12) .
C30 C31 C36 C35 179.7(7) .
C42 C37 C38 C39 2.2(13) .
C37 C38 C39 C40 -0.7(14) .
C38 C39 C40 C41 -0.7(13) .
C39 C40 C41 C42 0.6(12) .
C38 C37 C42 C41 -2.2(11) .
C38 C37 C42 C43 172.1(7) .
C40 C41 C42 C37 0.8(11) .
C40 C41 C42 C43 -173.2(7) .
Ho1 O7 C43 C44 43.5(11) .
Ho1 O7 C43 C42 -136.8(6) .
C37 C42 C43 O7 -18.3(11) .
C41 C42 C43 O7 155.7(7) .
C37 C42 C43 C44 161.4(8) .
C41 C42 C43 C44 -24.6(12) .
O7 C43 C44 C45 -13.8(13) .
C42 C43 C44 C45 166.5(7) .
Ho1 O8 C45 C44 -15.7(13) .
Ho1 O8 C45 C46 161.0(5) .
C43 C44 C45 O8 0.6(14) .
C43 C44 C45 C46 -176.1(7) .
O8 C45 C46 C47 143.0(7) .
C44 C45 C46 C47 -39.9(11) .
O8 C45 C46 C51 -41.3(10) .
C44 C45 C46 C51 135.8(8) .
C51 C46 C47 C48 -1.0(11) .
C45 C46 C47 C48 174.6(7) .
C46 C47 C48 C49 0.6(13) .
C47 C48 C49 C50 -1.4(14) .
C48 C49 C50 C51 2.6(14) .
C49 C50 C51 C46 -3.1(13) .
C47 C46 C51 C50 2.2(12) .
C45 C46 C51 C50 -173.7(7) .
C57 C52 C53 C54 -2.9(12) .
C52 C53 C54 C55 1.1(14) .
C53 C54 C55 C56 0.3(13) .
C54 C55 C56 C57 0.1(12) .
C53 C52 C57 C56 3.2(11) .
C53 C52 C57 C58 -174.3(6) .
C55 C56 C57 C52 -1.9(10) .
C55 C56 C57 C58 175.5(7) .
Ho1 O9 C58 C59 12.2(11) .
Ho1 O9 C58 C57 -168.7(4) .
C52 C57 C58 O9 24.4(9) .
C56 C57 C58 O9 -153.0(6) .
C52 C57 C58 C59 -156.4(7) .
C56 C57 C58 C59 26.2(10) .
O9 C58 C59 C60 10.2(11) .
C57 C58 C59 C60 -168.9(7) .
Ho1 O10 C60 C59 -36.0(10) .
Ho1 O10 C60 C61 139.9(5) .
C58 C59 C60 O10 1.9(12) .
C58 C59 C60 C61 -173.9(7) .
O10 C60 C61 C66 -27.3(9) .
C59 C60 C61 C66 148.8(7) .
O10 C60 C61 C62 155.2(7) .
C59 C60 C61 C62 -28.6(10) .
C66 C61 C62 C63 2.1(10) .
C60 C61 C62 C63 179.6(7) .
C61 C62 C63 C64 -3.6(11) .
C62 C63 C64 C65 3.0(11) .
C63 C64 C65 C66 -0.9(12) .
C62 C61 C66 C65 -0.1(10) .
C60 C61 C66 C65 -177.6(6) .
C64 C65 C66 C61 -0.5(11) .
C72 C67 C68 C69 5.6(16) .
C67 C68 C69 C70 -3.4(18) .
C68 C69 C70 C71 0.1(18) .
C69 C70 C71 C72 1.3(16) .
C68 C67 C72 C71 -4.3(14) .
C68 C67 C72 C73 175.9(9) .
C70 C71 C72 C67 0.7(14) .
C70 C71 C72 C73 -179.5(9) .
Ho1 O11 C73 C74 -17.0(11) .
Ho1 O11 C73 C72 166.6(5) .
C67 C72 C73 O11 37.5(10) .
C71 C72 C73 O11 -142.4(8) .
C67 C72 C73 C74 -139.2(8) .
C71 C72 C73 C74 41.0(11) .
O11 C73 C74 C75 0.3(12) .
C72 C73 C74 C75 176.7(7) .
Ho1 O12 C75 C74 8.3(11) .
Ho1 O12 C75 C76 -171.6(4) .
C73 C74 C75 O12 3.8(12) .
C73 C74 C75 C76 -176.3(7) .
O12 C75 C76 C81 36.2(9) .
C74 C75 C76 C81 -143.7(7) .
O12 C75 C76 C77 -142.2(7) .
C74 C75 C76 C77 37.8(10) .
C81 C76 C77 C78 -0.1(12) .
C75 C76 C77 C78 178.4(7) .
C76 C77 C78 C79 0.3(13) .
C77 C78 C79 C80 0.2(13) .
C78 C79 C80 C81 -0.9(13) .
C77 C76 C81 C80 -0.6(11) .
C75 C76 C81 C80 -179.1(6) .
C79 C80 C81 C76 1.1(12) .
